data_1574293
loop_
_publ_author_name
'Knyazev, Daniil A.'
'George, Malini'
'Werz, Daniel B.'

_publ_section_title
;
 (3 + 2)-Cycloaddition of bicyclobutanes and thioketones: access to
 2-thiabicyclo[2.1.1]hexanes without the use of catalysts or light
;
_journal_issue 19
_journal_name_full 'Chemical Science'
_journal_page_first 8588
_journal_page_last 8593
_journal_paper_doi 10.1039/D5SC00125K
_journal_volume 16
_journal_year 2025
_chemical_formula_moiety 'C25 H22 O2 S'
_chemical_formula_sum 'C25 H22 O2 S'
_chemical_formula_weight 386.48
_space_group_crystal_system triclinic
_space_group_IT_number 2
_space_group_name_Hall '-P 1'
_space_group_name_H-M_alt 'P -1'
_atom_sites_solution_hydrogens geom
_atom_sites_solution_primary direct
_audit_creation_method
;FinalCif V149 by Daniel Kratzert, Freiburg 2025, 
https://dkratzert.de/finalcif.html
;
_audit_update_record
;
2025-03-20 deposited with the CCDC.	2025-04-02 downloaded from the CCDC.
;
_cell_angle_alpha 89.784(7)
_cell_angle_beta 66.003(16)
_cell_angle_gamma 85.593(8)
_cell_formula_units_Z 2
_cell_length_a 9.639(3)
_cell_length_b 9.825(3)
_cell_length_c 11.340(3)
_cell_measurement_reflns_used 9857
_cell_measurement_temperature 100(2)
_cell_measurement_theta_max 30.5815
_cell_measurement_theta_min 2.321
_cell_volume 977.8(5)
_computing_cell_refinement 'SAINT V8.41'
_computing_data_collection 'Bruker BIS 8.5.5.6/2024-10-24 and APEX6 2024.9-0'
_computing_data_reduction 'SAINT V8.41'
_computing_structure_refinement 'SHELXL-2019/2 (Sheldrick, 2019)'
_computing_structure_solution 'SHELXT 2018/2 (Sheldrick, 2018)'
_diffrn_ambient_environment N~2~
_diffrn_ambient_temperature 100(2)
_diffrn_detector CPAD
_diffrn_detector_area_resol_mean 7.41
_diffrn_detector_type 'Bruker PHOTON III'
_diffrn_measured_fraction_theta_full 1.000
_diffrn_measured_fraction_theta_max 0.998
_diffrn_measurement_device 'three-circle diffractometer'
_diffrn_measurement_device_type 'Bruker D8 VENTURE dual wavelength Mo/Cu'
_diffrn_measurement_method '\w and \f scans'
_diffrn_measurement_specimen_support 'MiTeGen micromount'
_diffrn_radiation_monochromator 'mirror optics'
_diffrn_radiation_probe x-ray
_diffrn_radiation_type MoK\a
_diffrn_radiation_wavelength 0.71073
_diffrn_reflns_av_R_equivalents 0.0608
_diffrn_reflns_av_unetI/netI 0.0266
_diffrn_reflns_Laue_measured_fraction_full 1.000
_diffrn_reflns_Laue_measured_fraction_max 0.998
_diffrn_reflns_limit_h_max 13
_diffrn_reflns_limit_h_min -13
_diffrn_reflns_limit_k_max 14
_diffrn_reflns_limit_k_min -14
_diffrn_reflns_limit_l_max 16
_diffrn_reflns_limit_l_min -16
_diffrn_reflns_number 69669
_diffrn_reflns_point_group_measured_fraction_full 1.000
_diffrn_reflns_point_group_measured_fraction_max 0.998
_diffrn_reflns_theta_full 25.242
_diffrn_reflns_theta_max 30.619
_diffrn_reflns_theta_min 1.967
_diffrn_source 'microfocus sealed X-ray tube'
_diffrn_source_current 1.4
_diffrn_source_type 'Incoatec I\ms'
_diffrn_source_voltage 50.0
_exptl_absorpt_coefficient_mu 0.184
_exptl_absorpt_correction_T_max 0.7461
_exptl_absorpt_correction_T_min 0.6716
_exptl_absorpt_correction_type multi-scan
_exptl_absorpt_process_details
;SADABS-2016/2 - Bruker AXS area detector scaling and absorption correction: 
Krause, L., Herbst-Irmer, R., Sheldrick G.M. & Stalke D., J. Appl. Cryst. 48 
(2015) 3-10
;
_exptl_crystal_colour colourless
_exptl_crystal_density_diffrn 1.313
_exptl_crystal_description block
_exptl_crystal_F_000 408
_exptl_crystal_recrystallization_method
'Crystals were obtained at room temperature by slow solvent evaporation from asolution of the compound dissolved in ethyl acetate.'
_exptl_crystal_size_max 0.305
_exptl_crystal_size_mid 0.204
_exptl_crystal_size_min 0.084
_refine_diff_density_max 0.438
_refine_diff_density_min -0.421
_refine_diff_density_rms 0.058
_refine_ls_extinction_method none
_refine_ls_goodness_of_fit_ref 1.051
_refine_ls_hydrogen_treatment constr
_refine_ls_matrix_type full
_refine_ls_number_parameters 254
_refine_ls_number_reflns 6026
_refine_ls_number_restraints 0
_refine_ls_restrained_S_all 1.051
_refine_ls_R_factor_all 0.0521
_refine_ls_R_factor_gt 0.0415
_refine_ls_shift/su_max 0.000
_refine_ls_shift/su_mean 0.000
_refine_ls_structure_factor_coef Fsqd
_refine_ls_weighting_details 'w=1/[\s^2^(Fo^2^)+(0.0533P)^2^+0.4976P] where P=(Fo^2^+2Fc^2^)/3'
_refine_ls_weighting_scheme calc
_refine_ls_wR_factor_gt 0.1061
_refine_ls_wR_factor_ref 0.1127
_reflns_Friedel_coverage 0.000
_reflns_number_gt 5062
_reflns_number_total 6026
_reflns_threshold_expression 'I > 2\s(I)'
_cod_data_source_file d5sc00125k2.cif
_cod_data_source_block Werz_dk341OX_a
_cod_depositor_comments 'Adding full bibliography for 1574291--1574294.cif.'
_cod_original_cell_volume 977.7(5)
_cod_database_code 1574293
_shelx_shelxl_version_number 2019/3
_shelx_space_group_comment
;
The symmetry employed for this shelxl refinement is uniquely defined
by the following loop, which should always be used as a source of
symmetry information in preference to the above space-group names.
They are only intended as comments.
;
_shelx_estimated_absorpt_t_min 0.946
_shelx_estimated_absorpt_t_max 0.985
_olex2_diffrn_ambient_temperature_device 'Oxford Cryostream 800'

loop_
_space_group_symop_operation_xyz
'x, y, z'
'-x, -y, -z'

loop_
_atom_site_label
_atom_site_type_symbol
_atom_site_fract_x
_atom_site_fract_y
_atom_site_fract_z
_atom_site_U_iso_or_equiv
_atom_site_adp_type
_atom_site_occupancy
_atom_site_site_symmetry_order
_atom_site_calc_flag
_atom_site_refinement_flags_posn
_atom_site_refinement_flags_adp
_atom_site_refinement_flags_occupancy
_atom_site_disorder_assembly
_atom_site_disorder_group
S1 S 0.22811(3) 0.10318(3) 0.43607(3) 0.01654(8) Uani 1 1 d . . . . .
O1 O 0.28295(12) -0.02098(10) 0.48496(10) 0.0242(2) Uani 1 1 d . . . . .
O2 O 0.46693(10) 0.53567(9) 0.33087(9) 0.02003(19) Uani 1 1 d . . . . .
C1 C 0.19892(14) 0.24729(12) 0.54947(11) 0.0159(2) Uani 1 1 d . . . . .
C2 C 0.36135(14) 0.25843(13) 0.54080(11) 0.0164(2) Uani 1 1 d . . . . .
H2A H 0.417739 0.169846 0.540780 0.020 Uiso 1 1 calc R U . . .
H2B H 0.368472 0.325602 0.602548 0.020 Uiso 1 1 calc R U . . .
C3 C 0.39415(13) 0.31456(12) 0.40288(11) 0.0143(2) Uani 1 1 d . . . . .
C4 C 0.40376(13) 0.18706(12) 0.31795(11) 0.0148(2) Uani 1 1 d . . . . .
C5 C 0.22362(13) 0.36989(12) 0.45868(12) 0.0160(2) Uani 1 1 d . . . . .
H5A H 0.201872 0.460561 0.503097 0.019 Uiso 1 1 calc R U . . .
H5B H 0.174766 0.365572 0.397188 0.019 Uiso 1 1 calc R U . . .
C6 C 0.06142(14) 0.24042(13) 0.67309(12) 0.0182(2) Uani 1 1 d . . . . .
C7 C 0.07443(17) 0.18799(15) 0.78291(14) 0.0256(3) Uani 1 1 d . . . . .
H7 H 0.171170 0.153354 0.778683 0.031 Uiso 1 1 calc R U . . .
C8 C -0.05424(19) 0.18626(17) 0.89899(14) 0.0318(3) Uani 1 1 d . . . . .
H8 H -0.044552 0.152381 0.974090 0.038 Uiso 1 1 calc R U . . .
C9 C -0.19609(18) 0.23382(16) 0.90500(15) 0.0310(3) Uani 1 1 d . . . . .
H9 H -0.283584 0.232335 0.984096 0.037 Uiso 1 1 calc R U . . .
C10 C -0.21039(16) 0.28368(16) 0.79538(15) 0.0293(3) Uani 1 1 d . . . . .
H10 H -0.307918 0.314964 0.799215 0.035 Uiso 1 1 calc R U . . .
C11 C -0.08195(15) 0.28788(15) 0.67985(13) 0.0238(3) Uani 1 1 d . . . . .
H11 H -0.091942 0.323179 0.605335 0.029 Uiso 1 1 calc R U . . .
C12 C 0.51066(13) 0.41981(12) 0.34819(11) 0.0155(2) Uani 1 1 d . . . . .
C13 C 0.67579(13) 0.38437(12) 0.31378(12) 0.0161(2) Uani 1 1 d . . . . .
C14 C 0.72922(14) 0.28680(13) 0.37844(13) 0.0192(2) Uani 1 1 d . . . . .
H14 H 0.659155 0.239076 0.447285 0.023 Uiso 1 1 calc R U . . .
C15 C 0.88512(15) 0.25949(14) 0.34200(14) 0.0224(3) Uani 1 1 d . . . . .
H15 H 0.921436 0.192910 0.385912 0.027 Uiso 1 1 calc R U . . .
C16 C 0.98757(15) 0.32913(15) 0.24182(13) 0.0237(3) Uani 1 1 d . . . . .
H16 H 1.093942 0.308768 0.216246 0.028 Uiso 1 1 calc R U . . .
C17 C 0.93563(15) 0.42881(15) 0.17836(13) 0.0239(3) Uani 1 1 d . . . . .
H17 H 1.006218 0.477850 0.111084 0.029 Uiso 1 1 calc R U . . .
C18 C 0.78042(15) 0.45607(14) 0.21389(12) 0.0198(2) Uani 1 1 d . . . . .
H18 H 0.744677 0.523612 0.170425 0.024 Uiso 1 1 calc R U . . .
C19 C 0.54197(14) 0.08366(13) 0.28922(12) 0.0183(2) Uani 1 1 d . . . . .
H19A H 0.632929 0.119840 0.224008 0.028 Uiso 1 1 calc R U . . .
H19B H 0.523917 -0.002533 0.256722 0.028 Uiso 1 1 calc R U . . .
H19C H 0.557351 0.067628 0.368575 0.028 Uiso 1 1 calc R U . . .
C20 C 0.37941(13) 0.21299(12) 0.19515(11) 0.0152(2) Uani 1 1 d . . . . .
C21 C 0.34469(15) 0.10386(13) 0.13554(13) 0.0200(2) Uani 1 1 d . . . . .
H21 H 0.332113 0.017452 0.174779 0.024 Uiso 1 1 calc R U . . .
C22 C 0.32838(16) 0.12002(14) 0.01996(13) 0.0227(3) Uani 1 1 d . . . . .
H22 H 0.304346 0.044904 -0.018754 0.027 Uiso 1 1 calc R U . . .
C23 C 0.34693(15) 0.24506(14) -0.03925(13) 0.0220(3) Uani 1 1 d . . . . .
H23 H 0.338464 0.255327 -0.119457 0.026 Uiso 1 1 calc R U . . .
C24 C 0.37803(15) 0.35517(14) 0.01992(13) 0.0210(2) Uani 1 1 d . . . . .
H24 H 0.389113 0.441603 -0.019259 0.025 Uiso 1 1 calc R U . . .
C25 C 0.39302(14) 0.33950(13) 0.13635(12) 0.0181(2) Uani 1 1 d . . . . .
H25 H 0.412811 0.415946 0.176460 0.022 Uiso 1 1 calc R U . . .

loop_
_atom_site_aniso_label
_atom_site_aniso_U_11
_atom_site_aniso_U_22
_atom_site_aniso_U_33
_atom_site_aniso_U_23
_atom_site_aniso_U_13
_atom_site_aniso_U_12
S1 0.01783(14) 0.01554(14) 0.01716(14) 0.00196(10) -0.00751(11) -0.00478(10)
O1 0.0296(5) 0.0171(4) 0.0266(5) 0.0055(4) -0.0117(4) -0.0040(4)
O2 0.0200(4) 0.0156(4) 0.0276(5) 0.0024(3) -0.0125(4) -0.0031(3)
C1 0.0160(5) 0.0161(5) 0.0159(5) 0.0007(4) -0.0066(4) -0.0025(4)
C2 0.0167(5) 0.0179(5) 0.0159(5) 0.0017(4) -0.0077(4) -0.0032(4)
C3 0.0140(5) 0.0139(5) 0.0159(5) 0.0014(4) -0.0069(4) -0.0021(4)
C4 0.0147(5) 0.0144(5) 0.0160(5) 0.0010(4) -0.0069(4) -0.0019(4)
C5 0.0148(5) 0.0153(5) 0.0178(5) 0.0013(4) -0.0064(4) -0.0017(4)
C6 0.0180(5) 0.0172(5) 0.0176(5) 0.0004(4) -0.0048(4) -0.0044(4)
C7 0.0242(6) 0.0305(7) 0.0214(6) 0.0056(5) -0.0081(5) -0.0048(5)
C8 0.0343(8) 0.0361(8) 0.0202(6) 0.0077(6) -0.0056(6) -0.0061(6)
C9 0.0281(7) 0.0286(7) 0.0245(7) 0.0036(6) 0.0017(6) -0.0052(6)
C10 0.0191(6) 0.0283(7) 0.0319(7) 0.0030(6) -0.0018(5) -0.0013(5)
C11 0.0192(6) 0.0262(7) 0.0228(6) 0.0033(5) -0.0055(5) -0.0018(5)
C12 0.0157(5) 0.0163(5) 0.0163(5) 0.0003(4) -0.0081(4) -0.0028(4)
C13 0.0149(5) 0.0163(5) 0.0183(5) -0.0001(4) -0.0079(4) -0.0026(4)
C14 0.0171(5) 0.0197(6) 0.0230(6) 0.0044(5) -0.0100(5) -0.0044(4)
C15 0.0182(6) 0.0245(6) 0.0281(7) 0.0043(5) -0.0130(5) -0.0017(5)
C16 0.0160(5) 0.0310(7) 0.0244(6) -0.0006(5) -0.0087(5) -0.0011(5)
C17 0.0182(6) 0.0317(7) 0.0198(6) 0.0044(5) -0.0052(5) -0.0060(5)
C18 0.0192(6) 0.0229(6) 0.0181(5) 0.0030(5) -0.0082(5) -0.0032(5)
C19 0.0182(5) 0.0183(5) 0.0193(5) -0.0004(4) -0.0089(4) 0.0016(4)
C20 0.0130(5) 0.0180(5) 0.0145(5) 0.0005(4) -0.0055(4) -0.0005(4)
C21 0.0249(6) 0.0164(5) 0.0207(6) -0.0003(4) -0.0115(5) -0.0003(5)
C22 0.0283(7) 0.0214(6) 0.0217(6) -0.0044(5) -0.0140(5) 0.0009(5)
C23 0.0234(6) 0.0274(7) 0.0182(6) 0.0013(5) -0.0116(5) -0.0013(5)
C24 0.0215(6) 0.0237(6) 0.0204(6) 0.0071(5) -0.0106(5) -0.0071(5)
C25 0.0174(5) 0.0207(6) 0.0180(5) 0.0039(4) -0.0084(4) -0.0061(4)

loop_
_atom_type_symbol
_atom_type_description
_atom_type_scat_dispersion_real
_atom_type_scat_dispersion_imag
_atom_type_scat_source
C C 0.0033 0.0016 'International Tables Vol C Tables 4.2.6.8 and 6.1.1.4'
H H 0.0000 0.0000 'International Tables Vol C Tables 4.2.6.8 and 6.1.1.4'
O O 0.0106 0.0060 'International Tables Vol C Tables 4.2.6.8 and 6.1.1.4'
S S 0.1246 0.1234 'International Tables Vol C Tables 4.2.6.8 and 6.1.1.4'

loop_
_geom_angle_atom_site_label_1
_geom_angle_atom_site_label_2
_geom_angle_atom_site_label_3
_geom_angle
_geom_angle_site_symmetry_1
_geom_angle_site_symmetry_3
_geom_angle_publ_flag
O1 S1 C1 108.50(6) . . ?
O1 S1 C4 107.85(6) . . ?
C1 S1 C4 87.25(6) . . ?
C6 C1 C2 124.21(10) . . ?
C6 C1 C5 123.19(10) . . ?
C2 C1 C5 87.92(9) . . ?
C6 C1 S1 113.37(9) . . ?
C2 C1 S1 101.91(8) . . ?
C5 C1 S1 101.25(8) . . ?
C1 C2 C3 84.51(9) . . ?
C1 C2 H2A 114.6 . . ?
C3 C2 H2A 114.6 . . ?
C1 C2 H2B 114.6 . . ?
C3 C2 H2B 114.6 . . ?
H2A C2 H2B 111.7 . . ?
C12 C3 C5 116.45(10) . . ?
C12 C3 C4 119.24(10) . . ?
C5 C3 C4 104.79(9) . . ?
C12 C3 C2 119.16(10) . . ?
C5 C3 C2 86.69(9) . . ?
C4 C3 C2 105.18(9) . . ?
C20 C4 C19 109.83(10) . . ?
C20 C4 C3 116.85(10) . . ?
C19 C4 C3 115.95(10) . . ?
C20 C4 S1 107.09(8) . . ?
C19 C4 S1 106.96(8) . . ?
C3 C4 S1 98.70(8) . . ?
C1 C5 C3 84.76(9) . . ?
C1 C5 H5A 114.5 . . ?
C3 C5 H5A 114.5 . . ?
C1 C5 H5B 114.5 . . ?
C3 C5 H5B 114.5 . . ?
H5A C5 H5B 111.6 . . ?
C7 C6 C11 119.31(12) . . ?
C7 C6 C1 120.72(12) . . ?
C11 C6 C1 119.96(12) . . ?
C6 C7 C8 120.17(14) . . ?
C6 C7 H7 119.9 . . ?
C8 C7 H7 119.9 . . ?
C9 C8 C7 120.15(14) . . ?
C9 C8 H8 119.9 . . ?
C7 C8 H8 119.9 . . ?
C8 C9 C10 119.99(13) . . ?
C8 C9 H9 120.0 . . ?
C10 C9 H9 120.0 . . ?
C9 C10 C11 120.08(14) . . ?
C9 C10 H10 120.0 . . ?
C11 C10 H10 120.0 . . ?
C10 C11 C6 120.27(13) . . ?
C10 C11 H11 119.9 . . ?
C6 C11 H11 119.9 . . ?
O2 C12 C13 119.59(11) . . ?
O2 C12 C3 118.91(11) . . ?
C13 C12 C3 121.50(10) . . ?
C14 C13 C18 119.46(11) . . ?
C14 C13 C12 122.92(11) . . ?
C18 C13 C12 117.60(11) . . ?
C15 C14 C13 119.95(12) . . ?
C15 C14 H14 120.0 . . ?
C13 C14 H14 120.0 . . ?
C16 C15 C14 120.16(12) . . ?
C16 C15 H15 119.9 . . ?
C14 C15 H15 119.9 . . ?
C15 C16 C17 120.44(12) . . ?
C15 C16 H16 119.8 . . ?
C17 C16 H16 119.8 . . ?
C18 C17 C16 119.65(12) . . ?
C18 C17 H17 120.2 . . ?
C16 C17 H17 120.2 . . ?
C17 C18 C13 120.32(12) . . ?
C17 C18 H18 119.8 . . ?
C13 C18 H18 119.8 . . ?
C4 C19 H19A 109.5 . . ?
C4 C19 H19B 109.5 . . ?
H19A C19 H19B 109.5 . . ?
C4 C19 H19C 109.5 . . ?
H19A C19 H19C 109.5 . . ?
H19B C19 H19C 109.5 . . ?
C25 C20 C21 117.84(11) . . ?
C25 C20 C4 123.60(11) . . ?
C21 C20 C4 118.55(11) . . ?
C22 C21 C20 121.04(12) . . ?
C22 C21 H21 119.5 . . ?
C20 C21 H21 119.5 . . ?
C23 C22 C21 120.43(12) . . ?
C23 C22 H22 119.8 . . ?
C21 C22 H22 119.8 . . ?
C22 C23 C24 119.31(12) . . ?
C22 C23 H23 120.3 . . ?
C24 C23 H23 120.3 . . ?
C23 C24 C25 120.33(12) . . ?
C23 C24 H24 119.8 . . ?
C25 C24 H24 119.8 . . ?
C24 C25 C20 121.01(12) . . ?
C24 C25 H25 119.5 . . ?
C20 C25 H25 119.5 . . ?

loop_
_geom_bond_atom_site_label_1
_geom_bond_atom_site_label_2
_geom_bond_distance
_geom_bond_site_symmetry_2
_geom_bond_publ_flag
S1 O1 1.4863(10) . ?
S1 C1 1.8427(13) . ?
S1 C4 1.9239(13) . ?
O2 C12 1.2264(15) . ?
C1 C6 1.4926(17) . ?
C1 C2 1.5408(17) . ?
C1 C5 1.5502(17) . ?
C2 C3 1.5712(17) . ?
C2 H2A 0.9900 . ?
C2 H2B 0.9900 . ?
C3 C12 1.5239(17) . ?
C3 C5 1.5546(17) . ?
C3 C4 1.5570(17) . ?
C4 C20 1.5209(16) . ?
C4 C19 1.5344(17) . ?
C5 H5A 0.9900 . ?
C5 H5B 0.9900 . ?
C6 C7 1.3945(19) . ?
C6 C11 1.3957(19) . ?
C7 C8 1.395(2) . ?
C7 H7 0.9500 . ?
C8 C9 1.385(2) . ?
C8 H8 0.9500 . ?
C9 C10 1.389(2) . ?
C9 H9 0.9500 . ?
C10 C11 1.3925(19) . ?
C10 H10 0.9500 . ?
C11 H11 0.9500 . ?
C12 C13 1.4891(17) . ?
C13 C14 1.3956(17) . ?
C13 C18 1.4037(17) . ?
C14 C15 1.3909(18) . ?
C14 H14 0.9500 . ?
C15 C16 1.385(2) . ?
C15 H15 0.9500 . ?
C16 C17 1.393(2) . ?
C16 H16 0.9500 . ?
C17 C18 1.3861(18) . ?
C17 H17 0.9500 . ?
C18 H18 0.9500 . ?
C19 H19A 0.9800 . ?
C19 H19B 0.9800 . ?
C19 H19C 0.9800 . ?
C20 C25 1.3980(17) . ?
C20 C21 1.4012(17) . ?
C21 C22 1.3893(18) . ?
C21 H21 0.9500 . ?
C22 C23 1.3863(19) . ?
C22 H22 0.9500 . ?
C23 C24 1.3890(19) . ?
C23 H23 0.9500 . ?
C24 C25 1.3921(18) . ?
C24 H24 0.9500 . ?
C25 H25 0.9500 . ?

loop_
_geom_torsion_atom_site_label_1
_geom_torsion_atom_site_label_2
_geom_torsion_atom_site_label_3
_geom_torsion_atom_site_label_4
_geom_torsion
_geom_torsion_site_symmetry_1
_geom_torsion_site_symmetry_2
_geom_torsion_site_symmetry_3
_geom_torsion_site_symmetry_4
_geom_torsion_publ_flag
O1 S1 C1 C6 -73.28(10) . . . . ?
C4 S1 C1 C6 178.81(9) . . . . ?
O1 S1 C1 C2 62.54(9) . . . . ?
C4 S1 C1 C2 -45.37(8) . . . . ?
O1 S1 C1 C5 152.78(8) . . . . ?
C4 S1 C1 C5 44.86(8) . . . . ?
C6 C1 C2 C3 -159.31(12) . . . . ?
C5 C1 C2 C3 -29.69(8) . . . . ?
S1 C1 C2 C3 71.37(8) . . . . ?
C1 C2 C3 C12 148.23(11) . . . . ?
C1 C2 C3 C5 29.63(8) . . . . ?
C1 C2 C3 C4 -74.80(10) . . . . ?
C12 C3 C4 C20 -63.85(14) . . . . ?
C5 C3 C4 C20 68.67(12) . . . . ?
C2 C3 C4 C20 159.23(10) . . . . ?
C12 C3 C4 C19 68.17(14) . . . . ?
C5 C3 C4 C19 -159.31(10) . . . . ?
C2 C3 C4 C19 -68.75(12) . . . . ?
C12 C3 C4 S1 -178.09(9) . . . . ?
C5 C3 C4 S1 -45.57(9) . . . . ?
C2 C3 C4 S1 44.99(9) . . . . ?
C6 C1 C5 C3 160.46(11) . . . . ?
C2 C1 C5 C3 30.03(8) . . . . ?
S1 C1 C5 C3 -71.71(8) . . . . ?
C12 C3 C5 C1 -150.51(10) . . . . ?
C4 C3 C5 C1 75.42(10) . . . . ?
C2 C3 C5 C1 -29.42(8) . . . . ?
C2 C1 C6 C7 -26.86(19) . . . . ?
C5 C1 C6 C7 -139.95(13) . . . . ?
S1 C1 C6 C7 97.60(13) . . . . ?
C2 C1 C6 C11 152.60(12) . . . . ?
C5 C1 C6 C11 39.50(18) . . . . ?
S1 C1 C6 C11 -82.95(14) . . . . ?
C11 C6 C7 C8 -1.6(2) . . . . ?
C1 C6 C7 C8 177.89(13) . . . . ?
C6 C7 C8 C9 1.4(2) . . . . ?
C7 C8 C9 C10 -0.2(2) . . . . ?
C8 C9 C10 C11 -1.0(2) . . . . ?
C9 C10 C11 C6 0.8(2) . . . . ?
C7 C6 C11 C10 0.4(2) . . . . ?
C1 C6 C11 C10 -179.03(13) . . . . ?
C5 C3 C12 O2 -12.01(16) . . . . ?
C4 C3 C12 O2 115.24(13) . . . . ?
C2 C3 C12 O2 -113.76(13) . . . . ?
C5 C3 C12 C13 168.91(10) . . . . ?
C4 C3 C12 C13 -63.84(15) . . . . ?
C2 C3 C12 C13 67.15(15) . . . . ?
O2 C12 C13 C14 149.81(13) . . . . ?
C3 C12 C13 C14 -31.11(17) . . . . ?
O2 C12 C13 C18 -28.43(17) . . . . ?
C3 C12 C13 C18 150.65(12) . . . . ?
C18 C13 C14 C15 -1.24(19) . . . . ?
C12 C13 C14 C15 -179.45(12) . . . . ?
C13 C14 C15 C16 0.1(2) . . . . ?
C14 C15 C16 C17 1.2(2) . . . . ?
C15 C16 C17 C18 -1.5(2) . . . . ?
C16 C17 C18 C13 0.4(2) . . . . ?
C14 C13 C18 C17 0.98(19) . . . . ?
C12 C13 C18 C17 179.28(12) . . . . ?
C19 C4 C20 C25 -115.69(13) . . . . ?
C3 C4 C20 C25 19.07(16) . . . . ?
S1 C4 C20 C25 128.51(11) . . . . ?
C19 C4 C20 C21 62.85(14) . . . . ?
C3 C4 C20 C21 -162.39(11) . . . . ?
S1 C4 C20 C21 -52.95(13) . . . . ?
C25 C20 C21 C22 1.69(19) . . . . ?
C4 C20 C21 C22 -176.94(12) . . . . ?
C20 C21 C22 C23 0.3(2) . . . . ?
C21 C22 C23 C24 -1.7(2) . . . . ?
C22 C23 C24 C25 1.1(2) . . . . ?
C23 C24 C25 C20 0.9(2) . . . . ?
C21 C20 C25 C24 -2.29(18) . . . . ?
C4 C20 C25 C24 176.26(11) . . . . ?
